data_7038346
loop_
_publ_author_name
'Artyushin, Oleg I.'
'Matveeva, Ekaterina V.'
'Vologzhanina, Anna V.'
'Voloshin, Yan Z.'

_publ_section_title
;
 Clathrochelates meet phosphorus. New thio- and phosphorylation reactions
 of an iron(ii) dichloroclathrochelate precursor and preparation of its
 first phosphorus(iii)-containing macrobicyclic derivative.
;
_journal_issue 12
_journal_name_full 'Dalton transactions (Cambridge, England : 2003)'
_journal_page_first 5328
_journal_page_last 5333
_journal_paper_doi 10.1039/c6dt00164e
_journal_volume 45
_journal_year 2016
_chemical_formula_moiety 'C42 H30 B2 Cl F2 Fe N6 O6 P, 3(C H2 Cl2)'
_chemical_formula_sum 'C45 H36 B2 Cl7 F2 Fe N6 O6 P'
_chemical_formula_weight 1151.39
_chemical_name_systematic
;
 ?
;
_space_group_crystal_system monoclinic
_space_group_IT_number 14
_space_group_name_Hall '-P 2ybc'
_space_group_name_H-M_alt 'P 1 21/c 1'
_symmetry_space_group_name_Hall '-P 2ybc'
_symmetry_space_group_name_H-M 'P 1 21/c 1'
_atom_sites_solution_hydrogens geom
_audit_creation_date 2015-12-17
_audit_creation_method
;
Olex2 1.2
(compiled 2015.09.30 svn.r3233 for OlexSys, GUI svn.r5103)
;
_audit_update_record
;
2015-12-18 deposited with the CCDC.
2016-02-05 downloaded from the CCDC.
;
_cell_angle_alpha 90
_cell_angle_beta 126.4700(10)
_cell_angle_gamma 90
_cell_formula_units_Z 4
_cell_length_a 16.4722(3)
_cell_length_b 12.3493(2)
_cell_length_c 30.3441(6)
_cell_measurement_reflns_used 9681
_cell_measurement_temperature 120
_cell_measurement_theta_max 66.68
_cell_measurement_theta_min 3.14
_cell_volume 4963.81(17)
_computing_molecular_graphics 'Olex2 (Dolomanov et al., 2009)'
_computing_publication_material 'Olex2 (Dolomanov et al., 2009)'
_computing_structure_refinement 'XL (Sheldrick, 2008)'
_diffrn_ambient_temperature 120
_diffrn_detector_area_resol_mean 8
_diffrn_measured_fraction_theta_full 0.970
_diffrn_measured_fraction_theta_max 0.969
_diffrn_measurement_device_type 'Bruker SMART APEX CCD area detector'
_diffrn_measurement_method '\w and \f scans'
_diffrn_radiation_monochromator graphite
_diffrn_radiation_type CuK\a
_diffrn_radiation_wavelength 1.54178
_diffrn_reflns_av_R_equivalents 0.1501
_diffrn_reflns_av_unetI/netI 0.0744
_diffrn_reflns_Laue_measured_fraction_full 0.970
_diffrn_reflns_Laue_measured_fraction_max 0.969
_diffrn_reflns_limit_h_max 19
_diffrn_reflns_limit_h_min -19
_diffrn_reflns_limit_k_max 14
_diffrn_reflns_limit_k_min -14
_diffrn_reflns_limit_l_max 33
_diffrn_reflns_limit_l_min -35
_diffrn_reflns_number 68310
_diffrn_reflns_point_group_measured_fraction_full 0.970
_diffrn_reflns_point_group_measured_fraction_max 0.969
_diffrn_reflns_theta_full 67.679
_diffrn_reflns_theta_max 67.716
_diffrn_reflns_theta_min 3.144
_diffrn_source 'sealed tube'
_exptl_absorpt_coefficient_mu 6.734
_exptl_absorpt_correction_T_max 0.918
_exptl_absorpt_correction_T_min 0.247
_exptl_absorpt_correction_type multi-scan
_exptl_absorpt_process_details 'SADABS (Sheldrick, 1998)'
_exptl_crystal_colour red
_exptl_crystal_colour_primary red
_exptl_crystal_density_diffrn 1.541
_exptl_crystal_description plate
_exptl_crystal_F_000 2336
_exptl_crystal_recrystallization_method 'Re-crystallisation from solvent: dichloromethane/hexane'
_exptl_crystal_size_max 0.26
_exptl_crystal_size_mid 0.12
_exptl_crystal_size_min 0.04
_refine_diff_density_max 0.845
_refine_diff_density_min -0.656
_refine_diff_density_rms 0.075
_refine_ls_extinction_method none
_refine_ls_goodness_of_fit_ref 0.995
_refine_ls_hydrogen_treatment constr
_refine_ls_matrix_type full
_refine_ls_number_parameters 631
_refine_ls_number_reflns 8717
_refine_ls_number_restraints 0
_refine_ls_restrained_S_all 0.995
_refine_ls_R_factor_all 0.0579
_refine_ls_R_factor_gt 0.0415
_refine_ls_shift/su_max 0.001
_refine_ls_shift/su_mean 0.000
_refine_ls_structure_factor_coef Fsqd
_refine_ls_weighting_details 'w=1/[\s^2^(Fo^2^)+(0.0350P)^2^] where P=(Fo^2^+2Fc^2^)/3'
_refine_ls_weighting_scheme calc
_refine_ls_wR_factor_gt 0.0879
_refine_ls_wR_factor_ref 0.0918
_reflns_Friedel_coverage 0.000
_reflns_number_gt 6464
_reflns_number_total 8717
_reflns_threshold_expression 'I > 2\s(I)'
_cod_data_source_file c6dt00164e2.cif
_cod_data_source_block od16
_cod_depositor_comments 'Adding full bibliography for 7038343--7038346.cif.'
_cod_original_cell_volume 4963.81(16)
_cod_database_code 7038346
_shelxl_version_number 2014-3
_shelx_space_group_comment
;
The symmetry employed for this shelxl refinement is uniquely defined
by the following loop, which should always be used as a source of
symmetry information in preference to the above space-group names.
They are only intended as comments.
;
_shelx_estimated_absorpt_t_max 0.774
_shelx_estimated_absorpt_t_min 0.273
_olex2_refinement_description
;
1. Fixed Uiso
 At 1.2 times of:
  All C(H) groups, All C(H,H) groups
2.a Secondary CH2 refined with riding coordinates:
 C2S(H2SA,H2SB), C1S(H1SA,H1SB), C3S(H3SA,H3SB)
2.b Aromatic/amide H refined with riding coordinates:
 C8(H8), C9(H9), C10(H10), C11(H11), C12(H12), C14(H14), C15(H15), C16(H16),
 C17(H17), C18(H18), C20(H20), C21(H21), C22(H22), C23(H23), C24(H24), C26(H26),
  C27(H27), C28(H28), C29(H29), C30(H30), C32(H32), C33(H33), C34(H34),
 C35(H35), C36(H36), C38(H38), C39(H39), C40(H40), C41(H41), C42(H42)
;
_olex2_submission_special_instructions 'No special instructions were received'

loop_
_space_group_symop_operation_xyz
'x, y, z'
'-x, y+1/2, -z+1/2'
'-x, -y, -z'
'x, -y-1/2, z-1/2'

loop_
_atom_site_label
_atom_site_type_symbol
_atom_site_fract_x
_atom_site_fract_y
_atom_site_fract_z
_atom_site_U_iso_or_equiv
_atom_site_adp_type
_atom_site_occupancy
_atom_site_site_symmetry_order
_atom_site_calc_flag
_atom_site_refinement_flags_posn
Fe1 Fe 0.17202(3) 0.42448(3) 0.68636(2) 0.01231(10) Uani 1 1 d .
Cl1 Cl 0.23040(6) 0.42499(6) 0.56282(3) 0.02694(17) Uani 1 1 d .
P1 P 0.35208(6) 0.63532(5) 0.64650(3) 0.01960(16) Uani 1 1 d .
F1 F 0.35095(13) 0.66254(11) 0.81346(6) 0.0210(3) Uani 1 1 d .
F2 F -0.00417(13) 0.18182(12) 0.56081(6) 0.0231(4) Uani 1 1 d .
O1 O 0.28282(15) 0.62452(13) 0.72281(7) 0.0165(4) Uani 1 1 d .
O2 O 0.13375(16) 0.29355(13) 0.59677(8) 0.0187(4) Uani 1 1 d .
O3 O 0.34656(15) 0.48418(14) 0.79305(7) 0.0182(4) Uani 1 1 d .
O4 O 0.09248(16) 0.20780(13) 0.65386(8) 0.0191(4) Uani 1 1 d .
O5 O 0.19292(15) 0.58513(14) 0.76179(7) 0.0175(4) Uani 1 1 d .
O6 O -0.01632(15) 0.34968(14) 0.58935(7) 0.0185(4) Uani 1 1 d .
N1 N 0.24229(18) 0.54554(16) 0.68418(9) 0.0148(5) Uani 1 1 d .
N2 N 0.18357(18) 0.38123(17) 0.63011(9) 0.0166(5) Uani 1 1 d .
N3 N 0.28937(18) 0.40025(16) 0.75952(9) 0.0153(5) Uani 1 1 d .
N4 N 0.15965(18) 0.27400(17) 0.69665(9) 0.0162(5) Uani 1 1 d .
N5 N 0.12620(18) 0.52204(16) 0.71650(9) 0.0146(5) Uani 1 1 d .
N6 N 0.02912(18) 0.42446(16) 0.63090(9) 0.0152(5) Uani 1 1 d .
C1 C 0.2676(2) 0.5443(2) 0.65033(11) 0.0165(6) Uani 1 1 d .
C2 C 0.2253(2) 0.4482(2) 0.61646(11) 0.0155(6) Uani 1 1 d .
C3 C 0.3017(2) 0.3059(2) 0.78269(11) 0.0163(6) Uani 1 1 d .
C4 C 0.2296(2) 0.2270(2) 0.74290(11) 0.0170(6) Uani 1 1 d .
C5 C 0.0313(2) 0.55010(19) 0.68683(11) 0.0147(6) Uani 1 1 d .
C6 C -0.0292(2) 0.48043(19) 0.63832(11) 0.0153(6) Uani 1 1 d .
C7 C 0.4517(2) 0.6580(2) 0.71921(12) 0.0216(6) Uani 1 1 d .
C8 C 0.4951(3) 0.7578(3) 0.73877(16) 0.0464(10) Uani 1 1 d .
H8 H 0.4675 0.8191 0.7153 0.056 Uiso 1 1 calc R
C9 C 0.5793(3) 0.7696(3) 0.79269(17) 0.0630(14) Uani 1 1 d .
H9 H 0.6098 0.8388 0.8056 0.076 Uiso 1 1 calc R
C10 C 0.6194(3) 0.6820(3) 0.82791(15) 0.0434(9) Uani 1 1 d .
H10 H 0.6759 0.6911 0.8651 0.052 Uiso 1 1 calc R
C11 C 0.5771(3) 0.5826(3) 0.80883(13) 0.0304(7) Uani 1 1 d .
H11 H 0.6044 0.5216 0.8326 0.036 Uiso 1 1 calc R
C12 C 0.4942(2) 0.5703(2) 0.75466(13) 0.0279(7) Uani 1 1 d .
H12 H 0.4658 0.5004 0.7415 0.034 Uiso 1 1 calc R
C13 C 0.2813(2) 0.7631(2) 0.62159(12) 0.0206(6) Uani 1 1 d .
C14 C 0.2564(3) 0.8002(2) 0.57145(12) 0.0271(7) Uani 1 1 d .
H14 H 0.2735 0.7581 0.5518 0.033 Uiso 1 1 calc R
C15 C 0.2069(3) 0.8983(2) 0.55016(13) 0.0316(8) Uani 1 1 d .
H15 H 0.1907 0.9233 0.5162 0.038 Uiso 1 1 calc R
C16 C 0.1809(2) 0.9598(2) 0.57797(13) 0.0293(7) Uani 1 1 d .
H16 H 0.1469 1.0269 0.5631 0.035 Uiso 1 1 calc R
C17 C 0.2047(3) 0.9234(2) 0.62806(13) 0.0263(7) Uani 1 1 d .
H17 H 0.1871 0.9656 0.6474 0.032 Uiso 1 1 calc R
C18 C 0.2543(2) 0.8251(2) 0.64939(12) 0.0230(6) Uani 1 1 d .
H18 H 0.2699 0.7999 0.6832 0.028 Uiso 1 1 calc R
C19 C 0.3720(2) 0.2884(2) 0.84278(11) 0.0193(6) Uani 1 1 d .
C20 C 0.4675(2) 0.3353(2) 0.87497(12) 0.0243(7) Uani 1 1 d .
H20 H 0.4925 0.3732 0.8581 0.029 Uiso 1 1 calc R
C21 C 0.5266(3) 0.3268(3) 0.93186(13) 0.0300(7) Uani 1 1 d .
H21 H 0.5919 0.3585 0.9539 0.036 Uiso 1 1 calc R
C22 C 0.4891(3) 0.2715(3) 0.95613(13) 0.0348(8) Uani 1 1 d .
H22 H 0.5283 0.2674 0.9949 0.042 Uiso 1 1 calc R
C23 C 0.3961(3) 0.2229(2) 0.92470(13) 0.0321(8) Uani 1 1 d .
H23 H 0.3720 0.1842 0.9418 0.039 Uiso 1 1 calc R
C24 C 0.3369(3) 0.2300(2) 0.86786(12) 0.0237(7) Uani 1 1 d .
H24 H 0.2730 0.1953 0.8462 0.028 Uiso 1 1 calc R
C25 C 0.2371(3) 0.1085(2) 0.75153(12) 0.0209(7) Uani 1 1 d .
C26 C 0.1512(3) 0.0458(2) 0.73014(13) 0.0259(7) Uani 1 1 d .
H26 H 0.0866 0.0792 0.7103 0.031 Uiso 1 1 calc R
C27 C 0.1596(3) -0.0655(2) 0.73776(15) 0.0379(9) Uani 1 1 d .
H27 H 0.1008 -0.1083 0.7233 0.045 Uiso 1 1 calc R
C28 C 0.2524(4) -0.1134(2) 0.76612(16) 0.0467(11) Uani 1 1 d .
H28 H 0.2577 -0.1897 0.7711 0.056 Uiso 1 1 calc R
C29 C 0.3381(3) -0.0527(3) 0.78751(14) 0.0437(10) Uani 1 1 d .
H29 H 0.4021 -0.0873 0.8071 0.052 Uiso 1 1 calc R
C30 C 0.3316(3) 0.0600(2) 0.78054(13) 0.0300(8) Uani 1 1 d .
H30 H 0.3907 0.1023 0.7954 0.036 Uiso 1 1 calc R
C31 C -0.0097(2) 0.6471(2) 0.69597(11) 0.0168(6) Uani 1 1 d .
C32 C -0.0762(2) 0.7140(2) 0.65145(12) 0.0213(6) Uani 1 1 d .
H32 H -0.0965 0.6949 0.6159 0.026 Uiso 1 1 calc R
C33 C -0.1127(3) 0.8077(2) 0.65872(13) 0.0271(7) Uani 1 1 d .
H33 H -0.1567 0.8536 0.6284 0.032 Uiso 1 1 calc R
C34 C -0.0849(3) 0.8348(2) 0.71054(14) 0.0297(7) Uani 1 1 d .
H34 H -0.1106 0.8988 0.7155 0.036 Uiso 1 1 calc R
C35 C -0.0202(3) 0.7685(2) 0.75455(13) 0.0257(7) Uani 1 1 d .
H35 H -0.0013 0.7872 0.7899 0.031 Uiso 1 1 calc R
C36 C 0.0177(2) 0.6748(2) 0.74787(12) 0.0206(6) Uani 1 1 d .
H36 H 0.0622 0.6295 0.7785 0.025 Uiso 1 1 calc R
C37 C -0.1393(2) 0.46917(19) 0.60583(11) 0.0164(6) Uani 1 1 d .
C38 C -0.1854(2) 0.4683(2) 0.63271(12) 0.0193(6) Uani 1 1 d .
H38 H -0.1453 0.4767 0.6714 0.023 Uiso 1 1 calc R
C39 C -0.2882(2) 0.4555(2) 0.60319(13) 0.0254(7) Uani 1 1 d .
H39 H -0.3187 0.4541 0.6217 0.031 Uiso 1 1 calc R
C40 C -0.3477(3) 0.4444(2) 0.54662(13) 0.0282(7) Uani 1 1 d .
H40 H -0.4187 0.4363 0.5264 0.034 Uiso 1 1 calc R
C41 C -0.3030(2) 0.4453(2) 0.51951(12) 0.0257(7) Uani 1 1 d .
H41 H -0.3435 0.4377 0.4808 0.031 Uiso 1 1 calc R
C42 C -0.1996(2) 0.4574(2) 0.54900(12) 0.0209(6) Uani 1 1 d .
H42 H -0.1694 0.4577 0.5304 0.025 Uiso 1 1 calc R
B1 B 0.2939(3) 0.5891(2) 0.77344(13) 0.0164(6) Uani 1 1 d .
B2 B 0.0508(3) 0.2573(2) 0.60004(13) 0.0188(7) Uani 1 1 d .
Cl4 Cl -0.33920(9) 0.02989(7) 0.58210(5) 0.0551(3) Uani 1 1 d .
Cl5 Cl -0.16894(10) 0.14685(11) 0.59946(5) 0.0730(4) Uani 1 1 d .
C2S C -0.2663(3) 0.1486(3) 0.60732(16) 0.0461(9) Uani 1 1 d .
H2SA H -0.3104 0.2119 0.5876 0.055 Uiso 1 1 calc R
H2SB H -0.2367 0.1568 0.6466 0.055 Uiso 1 1 calc R
Cl2 Cl -0.05292(7) 0.87507(7) 0.56152(4) 0.0443(2) Uani 1 1 d .
Cl3 Cl 0.01712(7) 0.65188(7) 0.56879(3) 0.0397(2) Uani 1 1 d .
C1S C -0.0218(3) 0.7752(3) 0.53201(14) 0.0394(9) Uani 1 1 d .
H1SA H -0.0814 0.7615 0.4939 0.047 Uiso 1 1 calc R
H1SB H 0.0331 0.8029 0.5307 0.047 Uiso 1 1 calc R
Cl6 Cl -0.47307(9) 0.69097(8) 0.42852(4) 0.0546(3) Uani 1 1 d .
Cl7 Cl -0.31282(9) 0.84965(10) 0.47548(5) 0.0666(3) Uani 1 1 d .
C3S C -0.4430(3) 0.8270(4) 0.4281(2) 0.0618(12) Uani 1 1 d .
H3SA H -0.4648 0.8468 0.3909 0.074 Uiso 1 1 calc R
H3SB H -0.4799 0.8737 0.4373 0.074 Uiso 1 1 calc R

loop_
_atom_site_aniso_label
_atom_site_aniso_U_11
_atom_site_aniso_U_22
_atom_site_aniso_U_33
_atom_site_aniso_U_23
_atom_site_aniso_U_13
_atom_site_aniso_U_12
Fe1 0.0160(2) 0.01588(17) 0.0041(2) 0.00100(17) 0.0055(2) 0.00002(17)
Cl1 0.0375(5) 0.0375(3) 0.0133(4) -0.0055(3) 0.0192(4) -0.0093(3)
P1 0.0221(4) 0.0251(3) 0.0148(4) 0.0015(3) 0.0127(4) -0.0028(3)
F1 0.0219(9) 0.0245(7) 0.0093(8) -0.0034(7) 0.0053(8) -0.0021(7)
F2 0.0283(10) 0.0251(7) 0.0146(9) -0.0076(7) 0.0121(8) -0.0063(7)
O1 0.0219(11) 0.0172(8) 0.0086(10) -0.0032(8) 0.0081(9) -0.0035(8)
O2 0.0245(12) 0.0209(8) 0.0124(10) -0.0076(8) 0.0120(10) -0.0054(8)
O3 0.0195(11) 0.0219(8) 0.0073(10) -0.0005(8) 0.0047(9) -0.0018(8)
O4 0.0244(12) 0.0184(8) 0.0127(11) -0.0044(8) 0.0101(10) -0.0068(8)
O5 0.0192(11) 0.0239(8) 0.0061(10) -0.0049(8) 0.0058(9) -0.0036(8)
O6 0.0206(11) 0.0239(8) 0.0072(10) -0.0062(8) 0.0062(9) -0.0036(8)
N1 0.0179(13) 0.0181(9) 0.0065(12) 0.0015(9) 0.0062(11) 0.0012(9)
N2 0.0169(13) 0.0217(10) 0.0084(12) 0.0017(10) 0.0061(11) 0.0005(10)
N3 0.0178(13) 0.0188(10) 0.0096(12) 0.0004(9) 0.0084(11) -0.0007(9)
N4 0.0181(14) 0.0214(10) 0.0080(13) -0.0020(10) 0.0073(12) -0.0008(10)
N5 0.0194(14) 0.0190(10) 0.0024(11) -0.0012(9) 0.0047(11) -0.0027(10)
N6 0.0200(13) 0.0185(9) 0.0063(12) -0.0007(10) 0.0074(11) -0.0022(10)
C1 0.0185(16) 0.0206(11) 0.0103(14) 0.0054(11) 0.0086(14) 0.0026(11)
C2 0.0149(15) 0.0228(12) 0.0057(14) 0.0028(11) 0.0045(13) 0.0011(11)
C3 0.0196(16) 0.0207(12) 0.0112(15) 0.0045(11) 0.0106(14) 0.0053(11)
C4 0.0239(17) 0.0196(12) 0.0144(16) 0.0020(12) 0.0152(15) 0.0018(12)
C5 0.0187(16) 0.0196(11) 0.0062(14) 0.0018(11) 0.0076(13) -0.0014(11)
C6 0.0209(16) 0.0187(11) 0.0047(14) 0.0027(11) 0.0068(13) 0.0002(11)
C7 0.0188(17) 0.0297(13) 0.0161(16) 0.0044(13) 0.0102(15) -0.0008(12)
C8 0.036(2) 0.0304(15) 0.033(2) 0.0118(16) -0.0009(19) -0.0107(16)
C9 0.049(3) 0.0310(17) 0.039(3) 0.0032(18) -0.012(2) -0.0190(18)
C10 0.026(2) 0.0462(18) 0.025(2) 0.0037(17) -0.0025(17) -0.0068(16)
C11 0.0221(18) 0.0341(15) 0.0249(19) 0.0086(14) 0.0086(16) 0.0071(14)
C12 0.0260(18) 0.0251(13) 0.0254(18) 0.0008(14) 0.0112(16) 0.0030(13)
C13 0.0214(17) 0.0252(12) 0.0125(16) 0.0001(12) 0.0086(15) -0.0061(12)
C14 0.030(2) 0.0341(14) 0.0140(16) -0.0005(13) 0.0116(16) -0.0066(14)
C15 0.033(2) 0.0385(16) 0.0127(17) 0.0097(14) 0.0074(16) -0.0053(14)
C16 0.0240(19) 0.0267(13) 0.0229(18) 0.0064(14) 0.0062(16) -0.0036(13)
C17 0.0308(19) 0.0240(12) 0.0201(17) -0.0016(13) 0.0130(16) -0.0048(13)
C18 0.0265(18) 0.0268(13) 0.0130(16) 0.0018(13) 0.0103(15) -0.0054(13)
C19 0.0239(17) 0.0236(12) 0.0087(15) 0.0068(12) 0.0088(14) 0.0092(12)
C20 0.0240(18) 0.0329(14) 0.0149(16) 0.0060(13) 0.0109(15) 0.0056(13)
C21 0.0222(18) 0.0412(16) 0.0137(17) 0.0066(14) 0.0037(15) 0.0075(14)
C22 0.043(2) 0.0424(17) 0.0077(16) 0.0085(15) 0.0086(17) 0.0080(17)
C23 0.047(2) 0.0349(15) 0.0151(17) 0.0073(14) 0.0186(18) 0.0033(16)
C24 0.0319(19) 0.0252(13) 0.0137(16) 0.0039(12) 0.0134(16) 0.0029(13)
C25 0.039(2) 0.0191(12) 0.0124(15) 0.0036(12) 0.0196(16) 0.0061(13)
C26 0.048(2) 0.0202(12) 0.0240(18) -0.0005(12) 0.0293(18) -0.0025(13)
C27 0.073(3) 0.0223(14) 0.034(2) -0.0021(15) 0.041(2) -0.0065(17)
C28 0.095(4) 0.0210(14) 0.040(2) 0.0030(16) 0.049(3) 0.007(2)
C29 0.071(3) 0.0420(18) 0.025(2) 0.0151(16) 0.032(2) 0.035(2)
C30 0.046(2) 0.0314(14) 0.0199(18) 0.0075(14) 0.0234(18) 0.0132(15)
C31 0.0180(16) 0.0214(12) 0.0124(15) -0.0023(11) 0.0099(14) -0.0022(11)
C32 0.0259(18) 0.0231(12) 0.0164(16) 0.0009(12) 0.0134(15) 0.0015(12)
C33 0.033(2) 0.0231(13) 0.0280(19) 0.0053(13) 0.0200(17) 0.0061(13)
C34 0.035(2) 0.0264(13) 0.038(2) -0.0088(15) 0.0269(19) 0.0002(14)
C35 0.0286(19) 0.0332(14) 0.0219(18) -0.0130(14) 0.0186(17) -0.0084(14)
C36 0.0222(17) 0.0297(13) 0.0127(15) -0.0019(12) 0.0118(15) -0.0022(12)
C37 0.0213(17) 0.0168(11) 0.0091(14) 0.0043(11) 0.0080(14) 0.0032(11)
C38 0.0223(17) 0.0234(12) 0.0139(15) -0.0016(12) 0.0117(14) -0.0016(12)
C39 0.0252(18) 0.0316(14) 0.0250(18) -0.0034(13) 0.0179(16) -0.0016(13)
C40 0.0191(17) 0.0320(14) 0.0274(19) -0.0030(14) 0.0106(16) -0.0016(13)
C41 0.0227(18) 0.0334(14) 0.0094(15) -0.0013(13) 0.0033(15) 0.0021(13)
C42 0.0212(17) 0.0274(12) 0.0127(15) 0.0029(12) 0.0093(14) 0.0016(12)
B1 0.0212(18) 0.0210(13) 0.0041(15) 0.0005(13) 0.0058(15) -0.0014(13)
B2 0.024(2) 0.0200(13) 0.0119(17) -0.0030(13) 0.0104(17) -0.0036(13)
Cl4 0.0589(7) 0.0455(4) 0.0667(7) 0.0003(5) 0.0405(6) -0.0030(4)
Cl5 0.0814(9) 0.1096(9) 0.0480(7) -0.0208(6) 0.0494(7) -0.0397(8)
C2S 0.050(3) 0.0486(19) 0.027(2) 0.0033(18) 0.017(2) 0.0012(18)
Cl2 0.0422(6) 0.0509(4) 0.0374(5) 0.0109(4) 0.0223(5) 0.0032(4)
Cl3 0.0381(5) 0.0518(4) 0.0298(5) 0.0076(4) 0.0205(4) 0.0026(4)
C1S 0.050(2) 0.0468(18) 0.0191(19) -0.0014(16) 0.0191(19) -0.0166(18)
Cl6 0.0640(7) 0.0636(5) 0.0342(5) -0.0056(5) 0.0281(5) -0.0168(5)
Cl7 0.0452(7) 0.0932(8) 0.0533(7) -0.0173(6) 0.0248(6) -0.0200(6)
C3S 0.041(3) 0.069(3) 0.063(3) 0.013(2) 0.024(2) -0.002(2)

loop_
_atom_type_symbol
_atom_type_description
_atom_type_scat_dispersion_real
_atom_type_scat_dispersion_imag
_atom_type_scat_source
C C 0.0181 0.0091 'International Tables Vol C Tables 4.2.6.8 and 6.1.1.4'
H H 0.0000 0.0000 'International Tables Vol C Tables 4.2.6.8 and 6.1.1.4'
B B 0.0090 0.0039 'International Tables Vol C Tables 4.2.6.8 and 6.1.1.4'
Cl Cl 0.3639 0.7018 'International Tables Vol C Tables 4.2.6.8 and 6.1.1.4'
F F 0.0727 0.0534 'International Tables Vol C Tables 4.2.6.8 and 6.1.1.4'
Fe Fe -1.1336 3.1974 'International Tables Vol C Tables 4.2.6.8 and 6.1.1.4'
N N 0.0311 0.0180 'International Tables Vol C Tables 4.2.6.8 and 6.1.1.4'
O O 0.0492 0.0322 'International Tables Vol C Tables 4.2.6.8 and 6.1.1.4'
P P 0.2955 0.4335 'International Tables Vol C Tables 4.2.6.8 and 6.1.1.4'

loop_
_geom_angle_atom_site_label_1
_geom_angle_atom_site_label_2
_geom_angle_atom_site_label_3
_geom_angle
N1 Fe1 N5 86.76(9)
N2 Fe1 N1 78.67(9)
N2 Fe1 N3 115.25(10)
N2 Fe1 N4 87.18(9)
N2 Fe1 N5 151.84(9)
N2 Fe1 N6 86.43(9)
N3 Fe1 N1 86.99(9)
N3 Fe1 N4 77.93(9)
N3 Fe1 N5 87.56(9)
N3 Fe1 N6 152.55(9)
N4 Fe1 N1 152.60(10)
N4 Fe1 N5 114.94(9)
N6 Fe1 N1 114.98(9)
N6 Fe1 N4 87.07(10)
N6 Fe1 N5 78.02(9)
C7 P1 C1 100.76(12)
C7 P1 C13 105.07(13)
C13 P1 C1 103.40(13)
N1 O1 B1 111.89(18)
N2 O2 B2 110.91(18)
N3 O3 B1 112.8(2)
N4 O4 B2 112.64(19)
N5 O5 B1 111.86(18)
N6 O6 B2 112.9(2)
O1 N1 Fe1 121.89(14)
C1 N1 Fe1 119.67(17)
C1 N1 O1 117.4(2)
O2 N2 Fe1 123.24(15)
C2 N2 Fe1 117.66(18)
C2 N2 O2 117.9(2)
O3 N3 Fe1 121.41(15)
C3 N3 Fe1 119.3(2)
C3 N3 O3 117.2(2)
O4 N4 Fe1 121.98(16)
C4 N4 Fe1 119.60(19)
C4 N4 O4 116.9(2)
O5 N5 Fe1 121.53(17)
C5 N5 Fe1 119.19(18)
C5 N5 O5 117.1(2)
O6 N6 Fe1 121.49(16)
C6 N6 Fe1 119.62(18)
C6 N6 O6 117.3(2)
N1 C1 P1 129.9(2)
N1 C1 C2 108.7(2)
C2 C1 P1 121.12(18)
N2 C2 Cl1 122.5(2)
N2 C2 C1 114.9(2)
C1 C2 Cl1 122.68(19)
N3 C3 C4 111.1(2)
N3 C3 C19 123.1(2)
C4 C3 C19 125.4(2)
N4 C4 C3 111.0(2)
N4 C4 C25 123.8(3)
C3 C4 C25 125.1(3)
N5 C5 C6 110.9(2)
N5 C5 C31 125.4(3)
C6 C5 C31 123.2(3)
N6 C6 C5 110.6(3)
N6 C6 C37 125.1(2)
C37 C6 C5 124.1(2)
C8 C7 P1 121.6(2)
C8 C7 C12 118.2(3)
C12 C7 P1 119.6(2)
C7 C8 H8 119.9
C7 C8 C9 120.3(3)
C9 C8 H8 119.9
C8 C9 H9 119.6
C10 C9 C8 120.9(3)
C10 C9 H9 119.6
C9 C10 H10 120.4
C11 C10 C9 119.3(3)
C11 C10 H10 120.4
C10 C11 H11 120.1
C10 C11 C12 119.9(3)
C12 C11 H11 120.1
C7 C12 H12 119.3
C11 C12 C7 121.4(3)
C11 C12 H12 119.3
C14 C13 P1 115.7(2)
C18 C13 P1 125.1(2)
C18 C13 C14 119.1(3)
C13 C14 H14 119.9
C15 C14 C13 120.3(3)
C15 C14 H14 119.9
C14 C15 H15 119.8
C16 C15 C14 120.5(3)
C16 C15 H15 119.8
C15 C16 H16 120.0
C15 C16 C17 119.9(3)
C17 C16 H16 120.0
C16 C17 H17 120.2
C18 C17 C16 119.7(3)
C18 C17 H17 120.2
C13 C18 H18 119.7
C17 C18 C13 120.6(3)
C17 C18 H18 119.7
C20 C19 C3 122.2(2)
C20 C19 C24 119.5(3)
C24 C19 C3 118.1(3)
C19 C20 H20 119.9
C19 C20 C21 120.3(3)
C21 C20 H20 119.9
C20 C21 H21 120.3
C22 C21 C20 119.3(3)
C22 C21 H21 120.3
C21 C22 H22 119.6
C23 C22 C21 120.8(3)
C23 C22 H22 119.6
C22 C23 H23 119.8
C22 C23 C24 120.3(3)
C24 C23 H23 119.8
C19 C24 H24 120.1
C23 C24 C19 119.7(3)
C23 C24 H24 120.1
C26 C25 C4 120.9(3)
C30 C25 C4 118.9(3)
C30 C25 C26 120.2(3)
C25 C26 H26 120.0
C27 C26 C25 120.1(3)
C27 C26 H26 120.0
C26 C27 H27 120.1
C28 C27 C26 119.9(4)
C28 C27 H27 120.1
C27 C28 H28 119.6
C27 C28 C29 120.9(3)
C29 C28 H28 119.6
C28 C29 H29 119.8
C28 C29 C30 120.4(4)
C30 C29 H29 119.8
C25 C30 C29 118.6(4)
C25 C30 H30 120.7
C29 C30 H30 120.7
C32 C31 C5 118.7(2)
C32 C31 C36 119.3(2)
C36 C31 C5 122.0(3)
C31 C32 H32 119.8
C33 C32 C31 120.4(3)
C33 C32 H32 119.8
C32 C33 H33 120.0
C32 C33 C34 120.0(3)
C34 C33 H33 120.0
C33 C34 H34 120.1
C35 C34 C33 119.8(3)
C35 C34 H34 120.1
C34 C35 H35 119.6
C34 C35 C36 120.7(3)
C36 C35 H35 119.6
C31 C36 H36 120.1
C35 C36 C31 119.8(3)
C35 C36 H36 120.1
C38 C37 C6 119.2(2)
C42 C37 C6 121.9(2)
C42 C37 C38 118.9(3)
C37 C38 H38 119.9
C39 C38 C37 120.2(3)
C39 C38 H38 119.9
C38 C39 H39 119.8
C38 C39 C40 120.5(3)
C40 C39 H39 119.8
C39 C40 H40 120.1
C39 C40 C41 119.9(3)
C41 C40 H40 120.1
C40 C41 H41 120.0
C42 C41 C40 119.9(3)
C42 C41 H41 120.0
C37 C42 H42 119.7
C41 C42 C37 120.6(3)
C41 C42 H42 119.7
F1 B1 O1 108.7(2)
F1 B1 O3 107.4(2)
F1 B1 O5 108.6(2)
O3 B1 O1 110.7(2)
O3 B1 O5 112.1(2)
O5 B1 O1 109.2(2)
F2 B2 O2 107.9(2)
F2 B2 O4 108.5(2)
F2 B2 O6 108.4(3)
O4 B2 O2 110.8(3)
O4 B2 O6 110.9(2)
O6 B2 O2 110.2(2)
Cl4 C2S H2SA 109.2
Cl4 C2S H2SB 109.2
Cl5 C2S Cl4 111.9(2)
Cl5 C2S H2SA 109.2
Cl5 C2S H2SB 109.2
H2SA C2S H2SB 107.9
Cl2 C1S H1SA 109.0
Cl2 C1S H1SB 109.0
Cl3 C1S Cl2 112.73(17)
Cl3 C1S H1SA 109.0
Cl3 C1S H1SB 109.0
H1SA C1S H1SB 107.8
Cl6 C3S H3SA 109.4
Cl6 C3S H3SB 109.4
Cl7 C3S Cl6 111.1(3)
Cl7 C3S H3SA 109.4
Cl7 C3S H3SB 109.4
H3SA C3S H3SB 108.0

loop_
_geom_bond_atom_site_label_1
_geom_bond_atom_site_label_2
_geom_bond_distance
Fe1 N1 1.916(2)
Fe1 N2 1.903(2)
Fe1 N3 1.911(2)
Fe1 N4 1.915(2)
Fe1 N5 1.918(2)
Fe1 N6 1.914(2)
Cl1 C2 1.703(2)
P1 C1 1.846(3)
P1 C7 1.826(3)
P1 C13 1.837(3)
F1 B1 1.351(4)
F2 B2 1.350(4)
O1 N1 1.357(3)
O1 B1 1.501(3)
O2 N2 1.372(3)
O2 B2 1.497(4)
O3 N3 1.363(3)
O3 B1 1.474(3)
O4 N4 1.368(3)
O4 B2 1.476(4)
O5 N5 1.381(3)
O5 B1 1.481(4)
O6 N6 1.371(3)
O6 B2 1.484(4)
N1 C1 1.318(3)
N2 C2 1.291(3)
N3 C3 1.313(3)
N4 C4 1.308(4)
N5 C5 1.304(4)
N6 C6 1.308(3)
C1 C2 1.448(4)
C3 C4 1.453(4)
C3 C19 1.484(4)
C4 C25 1.480(3)
C5 C6 1.468(4)
C5 C31 1.481(4)
C6 C37 1.468(4)
C7 C8 1.371(4)
C7 C12 1.387(4)
C8 H8 0.9500
C8 C9 1.387(5)
C9 H9 0.9500
C9 C10 1.382(5)
C10 H10 0.9500
C10 C11 1.359(5)
C11 H11 0.9500
C11 C12 1.386(5)
C12 H12 0.9500
C13 C14 1.397(4)
C13 C18 1.393(4)
C14 H14 0.9500
C14 C15 1.387(4)
C15 H15 0.9500
C15 C16 1.379(5)
C16 H16 0.9500
C16 C17 1.399(4)
C17 H17 0.9500
C17 C18 1.390(4)
C18 H18 0.9500
C19 C20 1.392(5)
C19 C24 1.398(4)
C20 H20 0.9500
C20 C21 1.393(4)
C21 H21 0.9500
C21 C22 1.390(5)
C22 H22 0.9500
C22 C23 1.371(5)
C23 H23 0.9500
C23 C24 1.391(4)
C24 H24 0.9500
C25 C26 1.390(5)
C25 C30 1.389(5)
C26 H26 0.9500
C26 C27 1.387(4)
C27 H27 0.9500
C27 C28 1.365(6)
C28 H28 0.9500
C28 C29 1.374(6)
C29 H29 0.9500
C29 C30 1.403(4)
C30 H30 0.9500
C31 C32 1.395(4)
C31 C36 1.398(4)
C32 H32 0.9500
C32 C33 1.381(4)
C33 H33 0.9500
C33 C34 1.393(4)
C34 H34 0.9500
C34 C35 1.378(5)
C35 H35 0.9500
C35 C36 1.386(4)
C36 H36 0.9500
C37 C38 1.406(4)
C37 C42 1.395(4)
C38 H38 0.9500
C38 C39 1.376(4)
C39 H39 0.9500
C39 C40 1.388(4)
C40 H40 0.9500
C40 C41 1.392(4)
C41 H41 0.9500
C41 C42 1.383(4)
C42 H42 0.9500
Cl4 C2S 1.756(4)
Cl5 C2S 1.756(4)
C2S H2SA 0.9900
C2S H2SB 0.9900
Cl2 C1S 1.770(4)
Cl3 C1S 1.767(3)
C1S H1SA 0.9900
C1S H1SB 0.9900
Cl6 C3S 1.753(4)
Cl7 C3S 1.755(5)
C3S H3SA 0.9900
C3S H3SB 0.9900

loop_
_geom_torsion_atom_site_label_1
_geom_torsion_atom_site_label_2
_geom_torsion_atom_site_label_3
_geom_torsion_atom_site_label_4
_geom_torsion
Fe1 N1 C1 P1 -168.69(15)
Fe1 N1 C1 C2 5.4(3)
Fe1 N2 C2 Cl1 -174.04(14)
Fe1 N2 C2 C1 6.1(3)
Fe1 N3 C3 C4 11.0(3)
Fe1 N3 C3 C19 -161.9(2)
Fe1 N4 C4 C3 7.4(3)
Fe1 N4 C4 C25 -168.70(19)
Fe1 N5 C5 C6 12.8(3)
Fe1 N5 C5 C31 -159.83(19)
Fe1 N6 C6 C5 9.5(3)
Fe1 N6 C6 C37 -165.68(19)
P1 C1 C2 Cl1 -12.3(3)
P1 C1 C2 N2 167.5(2)
P1 C7 C8 C9 -171.5(4)
P1 C7 C12 C11 172.9(2)
P1 C13 C14 C15 -177.2(2)
P1 C13 C18 C17 177.0(2)
O1 N1 C1 P1 0.0(4)
O1 N1 C1 C2 174.1(2)
O2 N2 C2 Cl1 -6.1(4)
O2 N2 C2 C1 174.0(2)
O3 N3 C3 C4 174.6(2)
O3 N3 C3 C19 1.7(4)
O4 N4 C4 C3 173.8(2)
O4 N4 C4 C25 -2.3(4)
O5 N5 C5 C6 176.19(18)
O5 N5 C5 C31 3.6(3)
O6 N6 C6 C5 175.39(18)
O6 N6 C6 C37 0.2(3)
N1 O1 B1 F1 168.8(2)
N1 O1 B1 O3 51.0(3)
N1 O1 B1 O5 -72.8(2)
N1 C1 C2 Cl1 173.0(2)
N1 C1 C2 N2 -7.2(3)
N2 O2 B2 F2 171.2(2)
N2 O2 B2 O4 -70.1(2)
N2 O2 B2 O6 53.0(3)
N3 O3 B1 F1 171.02(18)
N3 O3 B1 O1 -70.4(3)
N3 O3 B1 O5 51.8(3)
N3 C3 C4 N4 -11.3(3)
N3 C3 C4 C25 164.7(2)
N3 C3 C19 C20 -41.2(4)
N3 C3 C19 C24 133.5(3)
N4 O4 B2 F2 172.3(2)
N4 O4 B2 O2 53.9(3)
N4 O4 B2 O6 -68.8(3)
N4 C4 C25 C26 -40.4(4)
N4 C4 C25 C30 138.3(3)
N5 O5 B1 F1 172.24(19)
N5 O5 B1 O1 53.8(2)
N5 O5 B1 O3 -69.3(3)
N5 C5 C6 N6 -13.7(3)
N5 C5 C6 C37 161.5(2)
N5 C5 C31 C32 131.8(3)
N5 C5 C31 C36 -46.9(4)
N6 O6 B2 F2 172.05(18)
N6 O6 B2 O2 -70.0(3)
N6 O6 B2 O4 53.0(3)
N6 C6 C37 C38 136.8(3)
N6 C6 C37 C42 -42.1(4)
C1 P1 C7 C8 -140.1(3)
C1 P1 C7 C12 48.6(3)
C1 P1 C13 C14 -118.9(2)
C1 P1 C13 C18 63.0(3)
C3 C4 C25 C26 144.1(3)
C3 C4 C25 C30 -37.2(4)
C3 C19 C20 C21 172.8(2)
C3 C19 C24 C23 -172.4(3)
C4 C3 C19 C20 146.9(3)
C4 C3 C19 C24 -38.4(4)
C4 C25 C26 C27 178.7(2)
C4 C25 C30 C29 -178.5(2)
C5 C6 C37 C38 -37.7(3)
C5 C6 C37 C42 143.4(3)
C5 C31 C32 C33 -177.2(3)
C5 C31 C36 C35 177.8(3)
C6 C5 C31 C32 -40.0(4)
C6 C5 C31 C36 141.4(3)
C6 C37 C38 C39 -178.6(2)
C6 C37 C42 C41 179.0(2)
C7 P1 C1 N1 38.5(3)
C7 P1 C1 C2 -134.9(2)
C7 P1 C13 C14 135.9(2)
C7 P1 C13 C18 -42.3(3)
C7 C8 C9 C10 -1.5(7)
C8 C7 C12 C11 1.3(5)
C8 C9 C10 C11 1.8(7)
C9 C10 C11 C12 -0.5(6)
C10 C11 C12 C7 -1.0(5)
C12 C7 C8 C9 -0.1(6)
C13 P1 C1 N1 -70.0(3)
C13 P1 C1 C2 116.6(2)
C13 P1 C7 C8 -32.9(3)
C13 P1 C7 C12 155.8(2)
C13 C14 C15 C16 -0.6(5)
C14 C13 C18 C17 -1.1(5)
C14 C15 C16 C17 0.1(5)
C15 C16 C17 C18 -0.2(5)
C16 C17 C18 C13 0.7(5)
C18 C13 C14 C15 1.0(5)
C19 C3 C4 N4 161.4(2)
C19 C3 C4 C25 -22.6(4)
C19 C20 C21 C22 -0.3(4)
C20 C19 C24 C23 2.5(4)
C20 C21 C22 C23 1.9(5)
C21 C22 C23 C24 -1.3(5)
C22 C23 C24 C19 -0.9(4)
C24 C19 C20 C21 -1.8(4)
C25 C26 C27 C28 -0.3(4)
C26 C25 C30 C29 0.2(4)
C26 C27 C28 C29 0.2(5)
C27 C28 C29 C30 0.0(5)
C28 C29 C30 C25 -0.2(4)
C30 C25 C26 C27 0.1(4)
C31 C5 C6 N6 159.1(2)
C31 C5 C6 C37 -25.7(4)
C31 C32 C33 C34 -1.4(5)
C32 C31 C36 C35 -0.8(4)
C32 C33 C34 C35 0.7(5)
C33 C34 C35 C36 -0.1(5)
C34 C35 C36 C31 0.1(4)
C36 C31 C32 C33 1.5(4)
C37 C38 C39 C40 -0.7(4)
C38 C37 C42 C41 0.1(4)
C38 C39 C40 C41 0.6(4)
C39 C40 C41 C42 -0.1(4)
C40 C41 C42 C37 -0.3(4)
C42 C37 C38 C39 0.4(4)
B1 O1 N1 Fe1 17.4(3)
B1 O1 N1 C1 -151.0(2)
B1 O3 N3 Fe1 16.4(2)
B1 O3 N3 C3 -146.8(2)
B1 O5 N5 Fe1 14.9(2)
B1 O5 N5 C5 -148.1(2)
B2 O2 N2 Fe1 15.4(3)
B2 O2 N2 C2 -151.8(3)
B2 O4 N4 Fe1 13.5(3)
B2 O4 N4 C4 -152.5(2)
B2 O6 N6 Fe1 14.3(2)
B2 O6 N6 C6 -151.4(2)
